data_7710386
loop_
_publ_author_name
'Mukhopadhyay, Narottam'
'Sengupta, Arunava'
'Vijay, Aswin Kottapurath'
'Lloret, Francesc'
'Mukherjee, Rabindranath'

_publ_section_title
;
 Ni(ii) complexes of a new tetradentate NN&#x2032;N&#x2032;&#x2032;O
 picolinoyl-1,2-phenylenediamide-phenolate redox-active ligand at
 different redox levels
;
_journal_name_full 'Dalton Transactions'
_journal_paper_doi 10.1039/D2DT01043G
_journal_year 2022
_chemical_formula_moiety 'C26 H31 N3 O2'
_chemical_formula_sum 'C26 H31 N3 O2'
_chemical_formula_weight 417.54
_chemical_name_common LIGAND
_chemical_name_systematic H3L
_space_group_crystal_system monoclinic
_space_group_IT_number 14
_space_group_name_Hall '-P 2ybc'
_space_group_name_H-M_alt 'P 1 21/c 1'
_atom_sites_solution_hydrogens geom
_atom_sites_solution_primary direct
_audit_creation_date 2022-03-30
_audit_creation_method
;
Olex2 1.5
(compiled 2021.12.09 svn.r5202d8cf for OlexSys, GUI svn.r6439)
;
_audit_update_record
;
2022-03-30 deposited with the CCDC.	2022-04-22 downloaded from the CCDC.
;
_cell_angle_alpha 90
_cell_angle_beta 98.531(4)
_cell_angle_gamma 90
_cell_formula_units_Z 4
_cell_length_a 12.8121(5)
_cell_length_b 9.6447(4)
_cell_length_c 18.5196(7)
_cell_measurement_reflns_used 4127
_cell_measurement_temperature 100.00(10)
_cell_measurement_theta_max 26.3250
_cell_measurement_theta_min 2.3520
_cell_volume 2263.13(16)
_computing_cell_refinement 'CrysAlisPro 1.171.38.41 (Rigaku OD, 2015)'
_computing_data_collection 'CrysAlisPro 1.171.38.41 (Rigaku OD, 2015)'
_computing_data_reduction 'CrysAlisPro 1.171.38.41 (Rigaku OD, 2015)'
_computing_molecular_graphics 'Olex2 1.5 (Dolomanov et al., 2009)'
_computing_publication_material 'Olex2 1.5 (Dolomanov et al., 2009)'
_computing_structure_refinement 'SHELXL 2018/3 (Sheldrick, 2015)'
_computing_structure_solution 'ShelXT (Sheldrick, 2015)'
_diffrn_ambient_environment N~2~
_diffrn_ambient_temperature 100.00(10)
_diffrn_detector 'CCD plate'
_diffrn_detector_area_resol_mean 7.9580
_diffrn_detector_type Eos
_diffrn_measured_fraction_theta_full 0.996
_diffrn_measured_fraction_theta_max 0.996
_diffrn_measurement_details
;
List of Runs (angles in degrees, time in seconds):

  # Type    Start    End  Width  t~exp~   \w     \q     \k     \f   Frames
#--------------------------------------------------------------------------
  1  \w      6.00 100.00   1.00   21.00    --   25.18  57.00  60.00   94
  2  \w    -20.00  98.00   1.00   21.00    --   25.18  19.00  30.00  118
  3  \w     10.00  63.00   1.00   21.00    --   25.18 -99.00 -60.00   53
;
_diffrn_measurement_device 'four-circle diffractometer'
_diffrn_measurement_device_type 'SuperNova, Dual, Cu at zero, Eos'
_diffrn_measurement_method '\w scans'
_diffrn_orient_matrix_type 'CrysAlisPro convention (1999,Acta A55,543-557)'
_diffrn_orient_matrix_UB_11 -0.0153607000
_diffrn_orient_matrix_UB_12 -0.0006184000
_diffrn_orient_matrix_UB_13 0.0352658000
_diffrn_orient_matrix_UB_21 -0.0535508000
_diffrn_orient_matrix_UB_22 0.0068310000
_diffrn_orient_matrix_UB_23 -0.0159300000
_diffrn_orient_matrix_UB_31 -0.0048508000
_diffrn_orient_matrix_UB_32 -0.0732724000
_diffrn_orient_matrix_UB_33 -0.0018469000
_diffrn_radiation_monochromator mirror
_diffrn_radiation_probe x-ray
_diffrn_radiation_type 'Mo K\a'
_diffrn_radiation_wavelength 0.71073
_diffrn_reflns_av_R_equivalents 0.0238
_diffrn_reflns_av_unetI/netI 0.0349
_diffrn_reflns_Laue_measured_fraction_full 0.996
_diffrn_reflns_Laue_measured_fraction_max 0.996
_diffrn_reflns_limit_h_max 15
_diffrn_reflns_limit_h_min -13
_diffrn_reflns_limit_k_max 10
_diffrn_reflns_limit_k_min -11
_diffrn_reflns_limit_l_max 16
_diffrn_reflns_limit_l_min -22
_diffrn_reflns_number 7644
_diffrn_reflns_point_group_measured_fraction_full 0.996
_diffrn_reflns_point_group_measured_fraction_max 0.996
_diffrn_reflns_theta_full 25.022
_diffrn_reflns_theta_max 25.022
_diffrn_reflns_theta_min 2.387
_diffrn_source 'micro-focus sealed X-ray tube'
_diffrn_source_type 'SuperNova (Mo) X-ray Source'
_exptl_absorpt_coefficient_mu 0.078
_exptl_absorpt_correction_T_max 1.00000
_exptl_absorpt_correction_T_min 0.89033
_exptl_absorpt_correction_type multi-scan
_exptl_absorpt_process_details
;
CrysAlisPro 1.171.38.41 (Rigaku Oxford Diffraction, 2015)
Empirical absorption correction using spherical harmonics,
 implemented in SCALE3 ABSPACK scaling algorithm.
;
_exptl_crystal_colour 'clear light white'
_exptl_crystal_colour_lustre clear
_exptl_crystal_colour_modifier light
_exptl_crystal_colour_primary white
_exptl_crystal_density_diffrn 1.225
_exptl_crystal_density_method 'not measured'
_exptl_crystal_description block
_exptl_crystal_F_000 896
_exptl_crystal_preparation 'Magnetic properties'
_exptl_crystal_recrystallization_method 'Re-crystallisation from solvent: MeOH, CH2Cl2'
_exptl_crystal_size_max 0.27
_exptl_crystal_size_mid 0.21
_exptl_crystal_size_min 0.15
_exptl_transmission_factor_max 1.000
_exptl_transmission_factor_min 0.890
_refine_diff_density_max 0.254
_refine_diff_density_min -0.235
_refine_diff_density_rms 0.043
_refine_ls_extinction_method none
_refine_ls_goodness_of_fit_ref 1.069
_refine_ls_hydrogen_treatment constr
_refine_ls_matrix_type full
_refine_ls_number_parameters 297
_refine_ls_number_reflns 3977
_refine_ls_number_restraints 7
_refine_ls_restrained_S_all 1.068
_refine_ls_R_factor_all 0.0513
_refine_ls_R_factor_gt 0.0439
_refine_ls_shift/su_max 0.000
_refine_ls_shift/su_mean 0.000
_refine_ls_structure_factor_coef Fsqd
_refine_ls_weighting_details 'w=1/[\s^2^(Fo^2^)+(0.0331P)^2^+1.6597P] where P=(Fo^2^+2Fc^2^)/3'
_refine_ls_weighting_scheme calc
_refine_ls_wR_factor_gt 0.1036
_refine_ls_wR_factor_ref 0.1083
_reflns_Friedel_coverage 0.000
_reflns_number_gt 3417
_reflns_number_total 3977
_reflns_threshold_expression 'I > 2\s(I)'
_cod_data_source_file d2dt01043g2.cif
_cod_data_source_block H3L2
_cod_original_cell_volume 2263.14(16)
_cod_database_code 7710386
_shelx_shelxl_version_number 2018/3
_chemical_oxdiff_formula 'C H N O'
_shelx_space_group_comment
;
The symmetry employed for this shelxl refinement is uniquely defined
by the following loop, which should always be used as a source of
symmetry information in preference to the above space-group names.
They are only intended as comments.
;
_shelx_estimated_absorpt_t_max 0.988
_shelx_estimated_absorpt_t_min 0.981
_olex2_refinement_description
;
1. Fixed Uiso
 At 1.2 times of:
  All C(H) groups, All N(H) groups
 At 1.5 times of:
  All C(H,H,H) groups, All O(H) groups
2. Restrained distances
 O1A-C14
 1.37 with sigma of 0.001
3. Uiso/Uaniso restraints and constraints
Uanis(O1A) \\sim Ueq: with sigma of 0.001 and sigma for terminal atoms of 0.002
4. Others
 Fixed Sof: O1(0.9) H1(0.9) H14A(0.1) H14(0.9) O1A(0.1) H1A(0.1)
5.a Aromatic/amide H refined with riding coordinates:
 N2(H2), N3(H3), C18(H14A), C16(H16), C14(H14), C11(H11), C8(H8), C10(H10),
 C9(H9), C4(H4), C3(H3A), C1(H5), C2(H2A)
5.b Idealised Me refined as rotating group:
 C20(H20A,H20B,H20C), C24(H24A,H24B,H24C), C22(H22A,H22B,H22C), C23(H23A,H23B,
 H23C), C21(H21A,H21B,H21C), C19(H19A,H19B,H19C)
5.c Idealised tetrahedral OH refined as rotating group:
 O1(H1), O1A(H1A)
;
_smtbx_masks_void_probe_radius 1.2
_smtbx_masks_void_truncation_radius 1.2
_olex2_submission_special_instructions 'No special instructions were received'
_oxdiff_exptl_absorpt_empirical_details
;
Empirical correction (ABSPACK) includes:
- Absorption correction using spherical harmonics
- Frame scaling
;
_oxdiff_exptl_absorpt_empirical_full_max 1.191
_oxdiff_exptl_absorpt_empirical_full_min 0.903

loop_
_space_group_symop_operation_xyz
'x, y, z'
'-x, y+1/2, -z+1/2'
'-x, -y, -z'
'x, -y-1/2, z-1/2'

loop_
_atom_site_label
_atom_site_type_symbol
_atom_site_fract_x
_atom_site_fract_y
_atom_site_fract_z
_atom_site_U_iso_or_equiv
_atom_site_adp_type
_atom_site_occupancy
_atom_site_site_symmetry_order
_atom_site_calc_flag
_atom_site_refinement_flags_posn
_atom_site_refinement_flags_adp
_atom_site_refinement_flags_occupancy
_atom_site_disorder_assembly
_atom_site_disorder_group
O2 O 0.51456(10) 0.52684(13) 0.37887(6) 0.0255(3) Uani 1 1 d . . . . .
O1 O 0.32124(10) 0.46646(14) 0.28660(7) 0.0224(3) Uani 0.9 1 d . . P A 1
H1 H 0.380937 0.495499 0.300715 0.034 Uiso 0.9 1 calc R U P A 1
N2 N 0.63693(11) 0.63048(15) 0.31975(7) 0.0185(3) Uani 1 1 d . . . . .
H2 H 0.680092 0.699057 0.321184 0.022 Uiso 1 1 calc R U . . .
N3 N 0.44707(11) 0.64777(15) 0.22231(8) 0.0202(3) Uani 1 1 d . . . . .
H3 H 0.465636 0.718440 0.249518 0.024 Uiso 1 1 calc R U . . .
N1 N 0.71426(11) 0.77457(15) 0.43612(8) 0.0212(3) Uani 1 1 d . . . . .
C6 C 0.58887(13) 0.60752(18) 0.37826(9) 0.0187(4) Uani 1 1 d . . . . .
C5 C 0.63437(13) 0.68933(18) 0.44474(9) 0.0188(4) Uani 1 1 d . . . . .
C12 C 0.52336(13) 0.55389(18) 0.20910(9) 0.0182(4) Uani 1 1 d . . . . .
C17 C 0.16952(13) 0.52342(17) 0.19948(9) 0.0175(4) Uani 1 1 d . . . . .
C13 C 0.33899(13) 0.63183(17) 0.19256(9) 0.0182(4) Uani 1 1 d . . . . .
C15 C 0.18931(13) 0.69377(17) 0.10311(9) 0.0183(4) Uani 1 1 d . . . . .
C18 C 0.27728(14) 0.54019(18) 0.22646(9) 0.0190(4) Uani 1 1 d . . . . .
H14A H 0.307577 0.489971 0.267091 0.023 Uiso 0.1 1 calc R U P A 2
C16 C 0.12920(13) 0.60160(17) 0.13799(9) 0.0178(4) Uani 1 1 d . . . . .
H16 H 0.058146 0.591567 0.119255 0.021 Uiso 1 1 calc R U . . .
C14 C 0.29526(13) 0.70697(17) 0.13195(9) 0.0184(4) Uani 1 1 d D . . . .
H14 H 0.337622 0.767515 0.110073 0.022 Uiso 0.9 1 calc R U P B 1
C7 C 0.62044(13) 0.54751(18) 0.25532(9) 0.0179(4) Uani 1 1 d . . . . .
C11 C 0.50845(14) 0.46469(19) 0.14872(9) 0.0211(4) Uani 1 1 d . . . . .
H11 H 0.444303 0.464845 0.117732 0.025 Uiso 1 1 calc R U . . .
C8 C 0.69992(13) 0.45981(18) 0.24017(9) 0.0204(4) Uani 1 1 d . . . . .
H8 H 0.764284 0.458675 0.270907 0.025 Uiso 1 1 calc R U . . .
C26 C 0.14291(14) 0.77861(18) 0.03575(9) 0.0208(4) Uani 1 1 d . . . . .
C25 C 0.09976(13) 0.42472(18) 0.23638(9) 0.0198(4) Uani 1 1 d . . . . .
C20 C 0.14635(15) 0.93355(19) 0.05511(10) 0.0257(4) Uani 1 1 d . . . . .
H20A H 0.102626 0.950602 0.092017 0.039 Uiso 1 1 calc R U . . .
H20B H 0.120884 0.986797 0.012318 0.039 Uiso 1 1 calc R U . . .
H20C H 0.217690 0.960093 0.073102 0.039 Uiso 1 1 calc R U . . .
C24 C 0.14341(14) 0.27645(18) 0.23606(10) 0.0247(4) Uani 1 1 d . . . . .
H24A H 0.143135 0.246589 0.186582 0.037 Uiso 1 1 calc R U . . .
H24B H 0.100047 0.215414 0.259832 0.037 Uiso 1 1 calc R U . . .
H24C H 0.214327 0.274676 0.261558 0.037 Uiso 1 1 calc R U . . .
C10 C 0.58813(14) 0.37642(19) 0.13474(9) 0.0230(4) Uani 1 1 d . . . . .
H10 H 0.576721 0.317868 0.094443 0.028 Uiso 1 1 calc R U . . .
C22 C -0.01390(13) 0.41913(19) 0.19705(10) 0.0233(4) Uani 1 1 d . . . . .
H22A H -0.044423 0.510143 0.196036 0.035 Uiso 1 1 calc R U . . .
H22B H -0.054318 0.356913 0.222436 0.035 Uiso 1 1 calc R U . . .
H22C H -0.014298 0.386831 0.147974 0.035 Uiso 1 1 calc R U . . .
C9 C 0.68449(14) 0.37374(19) 0.17967(9) 0.0227(4) Uani 1 1 d . . . . .
H9 H 0.738034 0.315117 0.169433 0.027 Uiso 1 1 calc R U . . .
C4 C 0.59553(15) 0.67341(19) 0.50984(9) 0.0254(4) Uani 1 1 d . . . . .
H4 H 0.539480 0.613749 0.513369 0.031 Uiso 1 1 calc R U . . .
C23 C 0.09674(15) 0.4708(2) 0.31551(9) 0.0261(4) Uani 1 1 d . . . . .
H23A H 0.167116 0.471478 0.341938 0.039 Uiso 1 1 calc R U . . .
H23B H 0.053995 0.407480 0.338394 0.039 Uiso 1 1 calc R U . . .
H23C H 0.067231 0.562302 0.315618 0.039 Uiso 1 1 calc R U . . .
C3 C 0.64209(17) 0.7485(2) 0.56975(10) 0.0311(5) Uani 1 1 d . . . . .
H3A H 0.618670 0.739100 0.614688 0.037 Uiso 1 1 calc R U . . .
C21 C 0.02849(15) 0.7390(2) 0.00769(10) 0.0262(4) Uani 1 1 d . . . . .
H21A H 0.024771 0.642008 -0.004081 0.039 Uiso 1 1 calc R U . . .
H21B H 0.003472 0.792160 -0.035221 0.039 Uiso 1 1 calc R U . . .
H21C H -0.014600 0.757936 0.044747 0.039 Uiso 1 1 calc R U . . .
C1 C 0.75669(15) 0.8473(2) 0.49435(10) 0.0268(4) Uani 1 1 d . . . . .
H5 H 0.811470 0.908120 0.489231 0.032 Uiso 1 1 calc R U . . .
C2 C 0.72381(16) 0.8374(2) 0.56169(10) 0.0305(5) Uani 1 1 d . . . . .
H2A H 0.756111 0.889723 0.600942 0.037 Uiso 1 1 calc R U . . .
C19 C 0.20880(17) 0.7546(2) -0.02597(10) 0.0315(5) Uani 1 1 d . . . . .
H19A H 0.279613 0.786528 -0.010784 0.047 Uiso 1 1 calc R U . . .
H19B H 0.178095 0.804774 -0.068650 0.047 Uiso 1 1 calc R U . . .
H19C H 0.209858 0.657398 -0.037061 0.047 Uiso 1 1 calc R U . . .
O1A O 0.3547(9) 0.7993(11) 0.0992(7) 0.032(3) Uani 0.1 1 d D U P C 2
H1A H 0.401207 0.831321 0.129886 0.048 Uiso 0.1 1 calc R U P C 2

loop_
_atom_site_aniso_label
_atom_site_aniso_U_11
_atom_site_aniso_U_22
_atom_site_aniso_U_33
_atom_site_aniso_U_23
_atom_site_aniso_U_13
_atom_site_aniso_U_12
O2 0.0278(7) 0.0297(7) 0.0196(6) 0.0002(5) 0.0058(5) -0.0085(6)
O1 0.0175(7) 0.0267(8) 0.0210(7) 0.0085(6) -0.0038(5) -0.0045(6)
N2 0.0187(7) 0.0208(8) 0.0163(7) -0.0011(6) 0.0031(6) -0.0044(6)
N3 0.0181(8) 0.0194(8) 0.0219(7) -0.0047(6) -0.0009(6) -0.0018(6)
N1 0.0197(8) 0.0209(8) 0.0218(8) -0.0010(6) -0.0010(6) 0.0035(6)
C6 0.0193(9) 0.0177(9) 0.0188(9) 0.0033(7) 0.0023(7) 0.0023(7)
C5 0.0196(9) 0.0183(9) 0.0176(8) 0.0026(7) 0.0003(7) 0.0066(7)
C12 0.0191(9) 0.0184(9) 0.0178(8) 0.0027(7) 0.0048(7) -0.0035(7)
C17 0.0193(9) 0.0169(9) 0.0164(8) -0.0027(7) 0.0028(7) 0.0000(7)
C13 0.0184(9) 0.0178(9) 0.0180(8) -0.0036(7) 0.0017(7) -0.0008(7)
C15 0.0225(9) 0.0180(9) 0.0142(8) -0.0026(7) 0.0025(7) 0.0025(7)
C18 0.0226(9) 0.0176(9) 0.0165(8) -0.0005(7) 0.0015(7) 0.0029(7)
C16 0.0162(8) 0.0190(9) 0.0174(8) -0.0047(7) 0.0002(7) 0.0008(7)
C14 0.0214(9) 0.0168(9) 0.0177(8) -0.0002(7) 0.0052(7) -0.0025(7)
C7 0.0198(9) 0.0188(9) 0.0155(8) 0.0015(7) 0.0042(7) -0.0043(7)
C11 0.0194(9) 0.0257(10) 0.0179(9) -0.0004(7) 0.0016(7) -0.0056(7)
C8 0.0178(9) 0.0257(10) 0.0181(9) 0.0031(7) 0.0034(7) -0.0025(7)
C26 0.0250(9) 0.0203(9) 0.0168(9) 0.0003(7) 0.0023(7) 0.0036(7)
C25 0.0201(9) 0.0192(9) 0.0209(9) 0.0003(7) 0.0053(7) 0.0014(7)
C20 0.0275(10) 0.0228(10) 0.0258(10) 0.0022(8) 0.0003(8) 0.0013(8)
C24 0.0228(9) 0.0202(9) 0.0322(10) 0.0021(8) 0.0072(8) -0.0013(8)
C10 0.0269(10) 0.0238(10) 0.0199(9) -0.0050(7) 0.0081(7) -0.0071(8)
C22 0.0204(9) 0.0216(10) 0.0286(10) -0.0015(8) 0.0058(7) -0.0025(7)
C9 0.0233(10) 0.0224(10) 0.0244(9) -0.0005(8) 0.0102(7) -0.0007(7)
C4 0.0337(11) 0.0223(10) 0.0205(9) 0.0020(7) 0.0048(8) 0.0035(8)
C23 0.0263(10) 0.0290(11) 0.0242(10) 0.0007(8) 0.0072(8) -0.0006(8)
C3 0.0507(13) 0.0254(10) 0.0174(9) 0.0003(8) 0.0060(8) 0.0092(9)
C21 0.0320(11) 0.0242(10) 0.0196(9) 0.0017(8) -0.0056(8) 0.0018(8)
C1 0.0271(10) 0.0222(10) 0.0287(10) -0.0050(8) -0.0043(8) 0.0028(8)
C2 0.0425(12) 0.0233(10) 0.0223(10) -0.0052(8) -0.0059(8) 0.0059(9)
C19 0.0410(12) 0.0348(11) 0.0196(10) 0.0064(8) 0.0075(8) 0.0129(9)
O1A 0.031(3) 0.032(4) 0.033(3) 0.000(2) 0.004(2) -0.002(2)

loop_
_atom_type_symbol
_atom_type_description
_atom_type_scat_dispersion_real
_atom_type_scat_dispersion_imag
_atom_type_scat_source
C C 0.0033 0.0016 'International Tables Vol C Tables 4.2.6.8 and 6.1.1.4'
H H 0.0000 0.0000 'International Tables Vol C Tables 4.2.6.8 and 6.1.1.4'
N N 0.0061 0.0033 'International Tables Vol C Tables 4.2.6.8 and 6.1.1.4'
O O 0.0106 0.0060 'International Tables Vol C Tables 4.2.6.8 and 6.1.1.4'

loop_
_geom_angle_atom_site_label_1
_geom_angle_atom_site_label_2
_geom_angle_atom_site_label_3
_geom_angle
_geom_angle_site_symmetry_1
_geom_angle_site_symmetry_3
_geom_angle_publ_flag
C18 O1 H1 109.5 . . ?
C6 N2 H2 118.2 . . ?
C6 N2 C7 123.66(14) . . ?
C7 N2 H2 118.2 . . ?
C12 N3 H3 118.8 . . ?
C12 N3 C13 122.37(14) . . ?
C13 N3 H3 118.8 . . ?
C1 N1 C5 116.96(16) . . ?
O2 C6 N2 124.05(16) . . ?
O2 C6 C5 122.02(15) . . ?
N2 C6 C5 113.93(15) . . ?
N1 C5 C6 115.71(14) . . ?
N1 C5 C4 123.59(16) . . ?
C4 C5 C6 120.69(16) . . ?
N3 C12 C7 120.51(15) . . ?
N3 C12 C11 121.85(16) . . ?
C11 C12 C7 117.62(16) . . ?
C18 C17 C25 121.29(15) . . ?
C16 C17 C18 116.85(15) . . ?
C16 C17 C25 121.86(15) . . ?
C18 C13 N3 118.61(15) . . ?
C14 C13 N3 120.81(15) . . ?
C14 C13 C18 120.57(16) . . ?
C16 C15 C26 122.79(15) . . ?
C14 C15 C16 117.08(15) . . ?
C14 C15 C26 120.13(15) . . ?
O1 C18 C17 119.51(15) . . ?
O1 C18 C13 120.15(15) . . ?
C17 C18 H14A 119.8 . . ?
C13 C18 C17 120.33(15) . . ?
C13 C18 H14A 119.8 . . ?
C17 C16 H16 118.1 . . ?
C15 C16 C17 123.89(15) . . ?
C15 C16 H16 118.1 . . ?
C13 C14 C15 121.28(15) . . ?
C13 C14 H14 119.4 . . ?
C15 C14 H14 119.4 . . ?
O1A C14 C13 121.0(6) . . ?
O1A C14 C15 117.7(6) . . ?
C12 C7 N2 119.59(15) . . ?
C8 C7 N2 119.36(15) . . ?
C8 C7 C12 121.03(15) . . ?
C12 C11 H11 119.7 . . ?
C10 C11 C12 120.69(16) . . ?
C10 C11 H11 119.7 . . ?
C7 C8 H8 119.7 . . ?
C7 C8 C9 120.62(16) . . ?
C9 C8 H8 119.7 . . ?
C15 C26 C19 109.56(14) . . ?
C20 C26 C15 109.54(14) . . ?
C20 C26 C19 108.70(15) . . ?
C21 C26 C15 112.26(14) . . ?
C21 C26 C20 108.38(15) . . ?
C21 C26 C19 108.31(15) . . ?
C17 C25 C24 109.84(14) . . ?
C17 C25 C23 110.11(14) . . ?
C24 C25 C23 109.49(15) . . ?
C22 C25 C17 112.71(14) . . ?
C22 C25 C24 106.67(14) . . ?
C22 C25 C23 107.91(14) . . ?
C26 C20 H20A 109.5 . . ?
C26 C20 H20B 109.5 . . ?
C26 C20 H20C 109.5 . . ?
H20A C20 H20B 109.5 . . ?
H20A C20 H20C 109.5 . . ?
H20B C20 H20C 109.5 . . ?
C25 C24 H24A 109.5 . . ?
C25 C24 H24B 109.5 . . ?
C25 C24 H24C 109.5 . . ?
H24A C24 H24B 109.5 . . ?
H24A C24 H24C 109.5 . . ?
H24B C24 H24C 109.5 . . ?
C11 C10 H10 119.4 . . ?
C11 C10 C9 121.12(16) . . ?
C9 C10 H10 119.4 . . ?
C25 C22 H22A 109.5 . . ?
C25 C22 H22B 109.5 . . ?
C25 C22 H22C 109.5 . . ?
H22A C22 H22B 109.5 . . ?
H22A C22 H22C 109.5 . . ?
H22B C22 H22C 109.5 . . ?
C8 C9 H9 120.6 . . ?
C10 C9 C8 118.89(17) . . ?
C10 C9 H9 120.6 . . ?
C5 C4 H4 120.9 . . ?
C5 C4 C3 118.29(18) . . ?
C3 C4 H4 120.9 . . ?
C25 C23 H23A 109.5 . . ?
C25 C23 H23B 109.5 . . ?
C25 C23 H23C 109.5 . . ?
H23A C23 H23B 109.5 . . ?
H23A C23 H23C 109.5 . . ?
H23B C23 H23C 109.5 . . ?
C4 C3 H3A 120.6 . . ?
C2 C3 C4 118.86(18) . . ?
C2 C3 H3A 120.6 . . ?
C26 C21 H21A 109.5 . . ?
C26 C21 H21B 109.5 . . ?
C26 C21 H21C 109.5 . . ?
H21A C21 H21B 109.5 . . ?
H21A C21 H21C 109.5 . . ?
H21B C21 H21C 109.5 . . ?
N1 C1 H5 118.2 . . ?
N1 C1 C2 123.57(19) . . ?
C2 C1 H5 118.2 . . ?
C3 C2 H2A 120.6 . . ?
C1 C2 C3 118.71(18) . . ?
C1 C2 H2A 120.6 . . ?
C26 C19 H19A 109.5 . . ?
C26 C19 H19B 109.5 . . ?
C26 C19 H19C 109.5 . . ?
H19A C19 H19B 109.5 . . ?
H19A C19 H19C 109.5 . . ?
H19B C19 H19C 109.5 . . ?
C14 O1A H1A 109.5 . . ?

loop_
_geom_bond_atom_site_label_1
_geom_bond_atom_site_label_2
_geom_bond_distance
_geom_bond_site_symmetry_2
_geom_bond_publ_flag
O2 C6 1.231(2) . ?
O1 H1 0.8200 . ?
O1 C18 1.370(2) . ?
N2 H2 0.8600 . ?
N2 C6 1.342(2) . ?
N2 C7 1.426(2) . ?
N3 H3 0.8600 . ?
N3 C12 1.381(2) . ?
N3 C13 1.421(2) . ?
N1 C5 1.341(2) . ?
N1 C1 1.333(2) . ?
C6 C5 1.505(2) . ?
C5 C4 1.379(2) . ?
C12 C7 1.403(2) . ?
C12 C11 1.401(2) . ?
C17 C18 1.406(2) . ?
C17 C16 1.399(2) . ?
C17 C25 1.534(2) . ?
C13 C18 1.396(2) . ?
C13 C14 1.383(2) . ?
C15 C16 1.396(2) . ?
C15 C14 1.389(2) . ?
C15 C26 1.536(2) . ?
C18 H14A 0.9300 . ?
C16 H16 0.9300 . ?
C14 H14 0.9300 . ?
C14 O1A 1.3698(10) . ?
C7 C8 1.384(2) . ?
C11 H11 0.9300 . ?
C11 C10 1.383(3) . ?
C8 H8 0.9300 . ?
C8 C9 1.385(2) . ?
C26 C20 1.536(2) . ?
C26 C21 1.530(2) . ?
C26 C19 1.536(2) . ?
C25 C24 1.536(2) . ?
C25 C22 1.530(2) . ?
C25 C23 1.537(2) . ?
C20 H20A 0.9600 . ?
C20 H20B 0.9600 . ?
C20 H20C 0.9600 . ?
C24 H24A 0.9600 . ?
C24 H24B 0.9600 . ?
C24 H24C 0.9600 . ?
C10 H10 0.9300 . ?
C10 C9 1.383(3) . ?
C22 H22A 0.9600 . ?
C22 H22B 0.9600 . ?
C22 H22C 0.9600 . ?
C9 H9 0.9300 . ?
C4 H4 0.9300 . ?
C4 C3 1.384(3) . ?
C23 H23A 0.9600 . ?
C23 H23B 0.9600 . ?
C23 H23C 0.9600 . ?
C3 H3A 0.9300 . ?
C3 C2 1.379(3) . ?
C21 H21A 0.9600 . ?
C21 H21B 0.9600 . ?
C21 H21C 0.9600 . ?
C1 H5 0.9300 . ?
C1 C2 1.378(3) . ?
C2 H2A 0.9300 . ?
C19 H19A 0.9600 . ?
C19 H19B 0.9600 . ?
C19 H19C 0.9600 . ?
O1A H1A 0.8200 . ?

loop_
_geom_torsion_atom_site_label_1
_geom_torsion_atom_site_label_2
_geom_torsion_atom_site_label_3
_geom_torsion_atom_site_label_4
_geom_torsion
_geom_torsion_site_symmetry_1
_geom_torsion_site_symmetry_2
_geom_torsion_site_symmetry_3
_geom_torsion_site_symmetry_4
_geom_torsion_publ_flag
O2 C6 C5 N1 -179.20(16) . . . . ?
O2 C6 C5 C4 1.8(3) . . . . ?
N2 C6 C5 N1 1.2(2) . . . . ?
N2 C6 C5 C4 -177.87(16) . . . . ?
N2 C7 C8 C9 177.24(15) . . . . ?
N3 C12 C7 N2 5.3(2) . . . . ?
N3 C12 C7 C8 -176.03(15) . . . . ?
N3 C12 C11 C10 176.78(16) . . . . ?
N3 C13 C18 O1 -0.8(2) . . . . ?
N3 C13 C18 C17 178.83(15) . . . . ?
N3 C13 C14 C15 -178.99(15) . . . . ?
N3 C13 C14 O1A -0.4(7) . . . . ?
N1 C5 C4 C3 -0.6(3) . . . . ?
N1 C1 C2 C3 -0.5(3) . . . . ?
C6 N2 C7 C12 70.2(2) . . . . ?
C6 N2 C7 C8 -108.54(19) . . . . ?
C6 C5 C4 C3 178.33(16) . . . . ?
C5 N1 C1 C2 1.0(3) . . . . ?
C5 C4 C3 C2 1.1(3) . . . . ?
C12 N3 C13 C18 80.0(2) . . . . ?
C12 N3 C13 C14 -101.0(2) . . . . ?
C12 C7 C8 C9 -1.5(3) . . . . ?
C12 C11 C10 C9 -0.1(3) . . . . ?
C13 N3 C12 C7 -160.31(15) . . . . ?
C13 N3 C12 C11 21.4(2) . . . . ?
C18 C17 C16 C15 -0.3(2) . . . . ?
C18 C17 C25 C24 -59.6(2) . . . . ?
C18 C17 C25 C22 -178.40(15) . . . . ?
C18 C17 C25 C23 61.1(2) . . . . ?
C18 C13 C14 C15 0.0(3) . . . . ?
C18 C13 C14 O1A 178.6(7) . . . . ?
C16 C17 C18 O1 179.94(15) . . . . ?
C16 C17 C18 C13 0.3(2) . . . . ?
C16 C17 C25 C24 120.89(17) . . . . ?
C16 C17 C25 C22 2.1(2) . . . . ?
C16 C17 C25 C23 -118.45(17) . . . . ?
C16 C15 C14 C13 0.0(2) . . . . ?
C16 C15 C14 O1A -178.6(7) . . . . ?
C16 C15 C26 C20 114.55(18) . . . . ?
C16 C15 C26 C21 -5.9(2) . . . . ?
C16 C15 C26 C19 -126.29(18) . . . . ?
C14 C13 C18 O1 -179.83(15) . . . . ?
C14 C13 C18 C17 -0.2(2) . . . . ?
C14 C15 C16 C17 0.1(2) . . . . ?
C14 C15 C26 C20 -65.4(2) . . . . ?
C14 C15 C26 C21 174.15(15) . . . . ?
C14 C15 C26 C19 53.8(2) . . . . ?
C7 N2 C6 O2 -11.3(3) . . . . ?
C7 N2 C6 C5 168.33(15) . . . . ?
C7 C12 C11 C10 -1.6(2) . . . . ?
C7 C8 C9 C10 -0.3(3) . . . . ?
C11 C12 C7 N2 -176.36(15) . . . . ?
C11 C12 C7 C8 2.3(2) . . . . ?
C11 C10 C9 C8 1.0(3) . . . . ?
C26 C15 C16 C17 -179.85(15) . . . . ?
C26 C15 C14 C13 179.98(15) . . . . ?
C26 C15 C14 O1A 1.4(7) . . . . ?
C25 C17 C18 O1 0.4(2) . . . . ?
C25 C17 C18 C13 -179.21(15) . . . . ?
C25 C17 C16 C15 179.26(15) . . . . ?
C4 C3 C2 C1 -0.6(3) . . . . ?
C1 N1 C5 C6 -179.40(15) . . . . ?
C1 N1 C5 C4 -0.4(2) . . . . ?
